data_7241681
loop_
_publ_author_name
'Lee, Kyu Hyung'
'Kim, Sun Joo'
'Park, Hee Sun'
'Lim, Byung Wook'
'Lee, Byeongno'
'Park, Young Jun'
'Nam, Wonwoo'
'Hur, Nam Hwi'

_publ_section_title
;
 Stable carbamate pathway towards organic--inorganic hybrid perovskites
 and aromatic imines
;
_journal_issue 62
_journal_name_full 'RSC Advances'
_journal_page_first 38055
_journal_page_last 38062
_journal_paper_doi 10.1039/D0RA07814J
_journal_volume 10
_journal_year 2020
_chemical_formula_moiety CH3NH3+CH3NHCO2-
_chemical_formula_sum 'C3 H10 N2 O2'
_chemical_formula_weight 106.13
_chemical_name_common 'methyl ammonium methyl carbamate'
_chemical_name_systematic 'methyl ammonium methyl carbamate'
_chemical_properties_physical Heat-sensitive
_space_group_crystal_system orthorhombic
_space_group_IT_number 33
_space_group_name_Hall 'P 2c -2n'
_space_group_name_H-M_alt 'P n a 21'
_atom_sites_solution_hydrogens geom
_atom_sites_solution_primary direct
_atom_sites_solution_secondary difmap
_audit_update_record
;
2020-08-16 deposited with the CCDC.	2020-10-08 downloaded from the CCDC.
;
_cell_angle_alpha 90
_cell_angle_beta 90
_cell_angle_gamma 90
_cell_formula_units_Z 4
_cell_length_a 9.3493(2)
_cell_length_b 6.97870(10)
_cell_length_c 9.1550(2)
_cell_measurement_reflns_used 9452
_cell_measurement_temperature 100.(2)
_cell_measurement_theta_max 28.2852
_cell_measurement_theta_min 2.2246
_cell_volume 597.33(2)
_computing_cell_refinement 'SAINT V8.27B (Bruker AXS Inc., 2012)'
_computing_data_reduction 'SAINT V8.27B (Bruker AXS Inc., 2012)'
_computing_structure_refinement 'SHELXL-97 (Sheldrick, 2008)'
_computing_structure_solution 'SHELXS-97 (Sheldrick, 2008)'
_diffrn_ambient_temperature 100.(2)
_diffrn_detector_area_resol_mean 8.3333
_diffrn_measured_fraction_theta_full 1.000
_diffrn_measured_fraction_theta_max 1.000
_diffrn_radiation_wavelength 0.71073
_diffrn_reflns_av_R_equivalents 0.0270
_diffrn_reflns_av_sigmaI/netI 0.0109
_diffrn_reflns_limit_h_max 12
_diffrn_reflns_limit_h_min -12
_diffrn_reflns_limit_k_max 9
_diffrn_reflns_limit_k_min -8
_diffrn_reflns_limit_l_max 12
_diffrn_reflns_limit_l_min -11
_diffrn_reflns_number 9455
_diffrn_reflns_theta_full 28.29
_diffrn_reflns_theta_max 28.29
_diffrn_reflns_theta_min 3.64
_exptl_absorpt_coefficient_mu 0.097
_exptl_absorpt_correction_T_max 0.95
_exptl_absorpt_correction_T_min 0.91
_exptl_absorpt_correction_type multi-scan
_exptl_absorpt_process_details 'SADABS V2012/1 (Bruker AXS Inc.)'
_exptl_crystal_colour 'clear colourless'
_exptl_crystal_density_diffrn 1.180
_exptl_crystal_density_method 'not measured'
_exptl_crystal_description block
_exptl_crystal_F_000 232
_exptl_crystal_recrystallization_method 'Re-crystallisation from solvent: Methanol'
_exptl_crystal_size_max 0.500
_exptl_crystal_size_mid 0.500
_exptl_crystal_size_min 0.500
_refine_diff_density_max 0.308
_refine_diff_density_min -0.231
_refine_ls_abs_structure_details 'Flack H D (1983), Acta Cryst. A39, 876-881'
_refine_ls_abs_structure_Flack 0.2(6)
_refine_ls_extinction_method none
_refine_ls_goodness_of_fit_ref 1.190
_refine_ls_hydrogen_treatment mixed
_refine_ls_matrix_type full
_refine_ls_number_parameters 104
_refine_ls_number_reflns 1444
_refine_ls_number_restraints 1
_refine_ls_restrained_S_all 1.189
_refine_ls_R_factor_all 0.0243
_refine_ls_R_factor_gt 0.0243
_refine_ls_shift/su_max 0.000
_refine_ls_shift/su_mean 0.000
_refine_ls_structure_factor_coef Fsqd
_refine_ls_weighting_details 'calc w=1/[\s^2^(Fo^2^)+(0.0435P)^2^+0.0130P] where P=(Fo^2^+2Fc^2^)/3'
_refine_ls_weighting_scheme calc
_refine_ls_wR_factor_gt 0.0588
_refine_ls_wR_factor_ref 0.0589
_reflns_number_gt 1436
_reflns_number_total 1444
_reflns_threshold_expression >2sigma(I)
_cod_data_source_file d0ra07814j2.cif
_cod_data_source_block I
_cod_database_code 7241681

loop_
_space_group_symop_operation_xyz
'x, y, z'
'-x, -y, z+1/2'
'x+1/2, -y+1/2, z'
'-x+1/2, y+1/2, z+1/2'

loop_
_atom_site_type_symbol
_atom_site_label
_atom_site_fract_x
_atom_site_fract_y
_atom_site_fract_z
_atom_site_U_iso_or_equiv
_atom_site_adp_type
_atom_site_calc_flag
_atom_site_refinement_flags
_atom_site_occupancy
_atom_site_disorder_assembly
_atom_site_disorder_group
N N1 0.03714(6) 0.79906(8) 0.88022(6) 0.01573(13) Uani d . 1 . .
N N2 0.28154(6) 0.25393(10) 0.76651(7) 0.01919(14) Uani d . 1 . .
C C3 0.25999(9) 0.22953(11) 0.92245(8) 0.02376(16) Uani d . 1 . .
C C2 0.18513(6) 0.19429(8) 0.66511(8) 0.01441(13) Uani d . 1 . .
C C1 0.02591(9) 0.63898(12) 0.77505(9) 0.02575(17) Uani d . 1 . .
O O2 0.21558(5) 0.22271(7) 0.53068(5) 0.01812(13) Uani d . 1 . .
O O1 0.06933(5) 0.11650(7) 0.70663(6) 0.01929(12) Uani d . 1 . .
H H10 0.3588(13) 0.2956(13) 0.7365(14) 0.021(2) Uiso d . 1 . .
H H2 0.1174(16) 0.629(2) 0.7233(19) 0.050(4) Uiso d . 1 . .
H H3 -0.0486(16) 0.664(3) 0.711(2) 0.050(4) Uiso d . 1 . .
H H1 0.0106(14) 0.526(2) 0.8291(15) 0.037(3) Uiso d . 1 . .
H H9 0.2798(11) 0.1026(18) 0.9527(14) 0.029(3) Uiso d . 1 . .
H H8 0.3121(17) 0.312(3) 0.975(2) 0.050(4) Uiso d . 1 . .
H H4 0.0506(12) 0.9123(18) 0.8320(15) 0.025(3) Uiso d . 1 . .
H H5 -0.0446(12) 0.8061(16) 0.9339(14) 0.019(2) Uiso d . 1 . .
H H6 0.1075(13) 0.7795(13) 0.9362(14) 0.021(2) Uiso d . 1 . .
H H7 0.1602(18) 0.259(2) 0.946(2) 0.046(4) Uiso d . 1 . .

loop_
_atom_site_aniso_label
_atom_site_aniso_U_11
_atom_site_aniso_U_22
_atom_site_aniso_U_33
_atom_site_aniso_U_12
_atom_site_aniso_U_13
_atom_site_aniso_U_23
N1 0.0135(2) 0.0195(3) 0.0142(3) -0.00013(18) 0.0001(2) 0.0031(2)
N2 0.0161(3) 0.0258(3) 0.0157(3) -0.0028(2) -0.0007(2) 0.0009(2)
C3 0.0288(4) 0.0279(4) 0.0146(3) 0.0002(3) -0.0026(3) 0.0002(3)
C2 0.0126(2) 0.0132(2) 0.0174(3) 0.00253(19) 0.0001(2) 0.0025(2)
C1 0.0312(4) 0.0255(4) 0.0206(3) -0.0005(3) 0.0005(3) -0.0031(3)
O2 0.0136(2) 0.0250(2) 0.0157(3) -0.00245(16) -0.00036(17) 0.00256(19)
O1 0.0128(2) 0.0229(2) 0.0222(2) -0.00081(15) 0.00042(18) 0.00811(18)

loop_
_atom_type_symbol
_atom_type_description
_atom_type_scat_dispersion_real
_atom_type_scat_dispersion_imag
_atom_type_scat_source
C C 0.0033 0.0016 'International Tables Vol C Tables 4.2.6.8 and 6.1.1.4'
H H 0.0000 0.0000 'International Tables Vol C Tables 4.2.6.8 and 6.1.1.4'
N N 0.0061 0.0033 'International Tables Vol C Tables 4.2.6.8 and 6.1.1.4'
O O 0.0106 0.0060 'International Tables Vol C Tables 4.2.6.8 and 6.1.1.4'

loop_
_geom_angle_atom_site_label_1
_geom_angle_atom_site_label_2
_geom_angle_atom_site_label_3
_geom_angle_site_symmetry_1
_geom_angle_site_symmetry_3
_geom_angle
_geom_angle_publ_flag
C2 N2 C3 . . 122.93(6) ?
O1 C2 O2 . . 122.98(6) ?
O1 C2 N2 . . 119.48(7) ?
O2 C2 N2 . . 117.53(6) ?

loop_
_geom_bond_atom_site_label_1
_geom_bond_atom_site_label_2
_geom_bond_site_symmetry_2
_geom_bond_distance
_geom_bond_publ_flag
N1 C1 . 1.4786(10) ?
N2 C2 . 1.3592(9) ?
N2 C3 . 1.4517(10) ?
C2 O1 . 1.2694(7) ?
C2 O2 . 1.2787(9) ?
